data_8103479
loop_
_publ_author_name
'Jung, W.'
'Weltzer, M.'

_publ_section_title
;
 Die ternaeren Calcium-Nickelboride CaNi4B, Ca3Ni7B2, Ca5Ni15B4 und
 CaNi12B6
;
_journal_name_full 'Zeitschrift fuer Kristallographie (149,1979-)'
_journal_page_first 169
_journal_page_last 178
_journal_volume 196
_journal_year 1991
_chemical_formula_sum 'B Ca Ni4'
_chemical_name_systematic 'Ca Ni4 B'
_space_group_IT_number 191
_symmetry_space_group_name_Hall '-P 6 2'
_symmetry_space_group_name_H-M 'P 6/m m m'
_cell_angle_alpha 90
_cell_angle_beta 90
_cell_angle_gamma 120
_cell_formula_units_Z 2
_cell_length_a 5.066
_cell_length_b 5.066
_cell_length_c 6.844
_cell_volume 152.115
_citation_journal_id_ASTM ZEKRDZ
_cod_data_source_file boron0-1_93.cif
_cod_data_source_block B1Ca1Ni4
_cod_original_cell_volume 152.1146
_cod_original_formula_sum 'B1 Ca1 Ni4'
_cod_database_code 8103479

loop_
_symmetry_equiv_pos_as_xyz
x,y,z
x-y,x,z
-y,x-y,z
-x,-y,z
-x+y,-x,z
y,-x+y,z
-y,-x,-z
x-y,-y,-z
x,x-y,-z
y,x,-z
-x+y,y,-z
-x,-x+y,-z
-x,-y,-z
-x+y,-x,-z
y,-x+y,-z
x,y,-z
x-y,x,-z
-y,x-y,-z
y,x,z
-x+y,y,z
-x,-x+y,z
-y,-x,z
x-y,-y,z
x,x-y,z

loop_
_atom_site_label
_atom_site_type_symbol
_atom_site_fract_x
_atom_site_fract_y
_atom_site_fract_z
_atom_site_occupancy
_atom_site_U_iso_or_equiv
Ca2 Ca 0 0 0.5 1 0.0
Ni1 Ni 0.5 0 0.2054 1 0.0
Ni2 Ni 0.3333 0.6667 0.5 1 0.0
Ca1 Ca 0 0 0 1 0.0
B1 B 0.3333 0.6667 0 1 0.0
